data_4106461
loop_
_publ_author_name
'Kenichiro Nakai'
'Takuya Kurahashi'
'Seijiro Matsubara'

_publ_section_title
;
 Nickel-Catalyzed Cycloaddition of o-Arylcarboxybenzonitriles and Alkynes
 via Cleavage of Two Carbon-Carbon \s Bonds
;
_journal_name_full 'Journal of the American Chemical Society'
_journal_page_first 11066
_journal_page_last 11068
_journal_paper_doi 10.1021/ja203829j
_journal_volume 133
_journal_year 2011
_chemical_formula_sum 'C18 H16 O2'
_chemical_formula_weight 264.31
_chemical_name_systematic
; 
 ? 
;
_space_group_IT_number 2
_symmetry_cell_setting triclinic
_symmetry_space_group_name_Hall '-P 1'
_symmetry_space_group_name_H-M 'P -1'
_atom_sites_solution_hydrogens geom
_atom_sites_solution_primary direct
_atom_sites_solution_secondary difmap
_audit_creation_method SHELXL-97
_cell_angle_alpha 90.583(2)
_cell_angle_beta 105.545(2)
_cell_angle_gamma 113.659(2)
_cell_formula_units_Z 2
_cell_length_a 9.3444(12)
_cell_length_b 9.3565(12)
_cell_length_c 9.4457(12)
_cell_measurement_reflns_used 2101
_cell_measurement_temperature 273(2)
_cell_measurement_theta_max 26.89
_cell_measurement_theta_min 2.40
_cell_volume 722.25(16)
_computing_cell_refinement 'Bruker SMART'
_computing_data_collection 'Bruker SMART'
_computing_data_reduction 'Bruker SAINT'
_computing_molecular_graphics 'Bruker SHELXTL'
_computing_publication_material 'Bruker SHELXTL'
_computing_structure_refinement 'SHELXL-97 (Sheldrick, 1997)'
_computing_structure_solution 'SHELXS-97 (Sheldrick, 1990)'
_diffrn_ambient_temperature 273(2)
_diffrn_measured_fraction_theta_full 0.970
_diffrn_measured_fraction_theta_max 0.970
_diffrn_measurement_device_type 'CCD area detector'
_diffrn_measurement_method 'phi and omega scans'
_diffrn_radiation_monochromator graphite
_diffrn_radiation_source 'fine-focus sealed tube'
_diffrn_radiation_type MoK\a
_diffrn_radiation_wavelength 0.71073
_diffrn_reflns_av_R_equivalents 0.0169
_diffrn_reflns_av_sigmaI/netI 0.0247
_diffrn_reflns_limit_h_max 11
_diffrn_reflns_limit_h_min -11
_diffrn_reflns_limit_k_max 11
_diffrn_reflns_limit_k_min -11
_diffrn_reflns_limit_l_max 12
_diffrn_reflns_limit_l_min -9
_diffrn_reflns_number 4361
_diffrn_reflns_theta_full 26.98
_diffrn_reflns_theta_max 26.98
_diffrn_reflns_theta_min 2.26
_exptl_absorpt_coefficient_mu 0.078
_exptl_absorpt_correction_T_max 0.9922
_exptl_absorpt_correction_T_min 0.9922
_exptl_absorpt_correction_type none
_exptl_crystal_colour colorless
_exptl_crystal_density_diffrn 1.215
_exptl_crystal_description prism
_exptl_crystal_F_000 280
_exptl_crystal_size_max 0.10
_exptl_crystal_size_mid 0.10
_exptl_crystal_size_min 0.10
_refine_diff_density_max 0.199
_refine_diff_density_min -0.140
_refine_diff_density_rms 0.034
_refine_ls_extinction_method none
_refine_ls_goodness_of_fit_ref 1.078
_refine_ls_hydrogen_treatment constr
_refine_ls_matrix_type full
_refine_ls_number_parameters 182
_refine_ls_number_reflns 3029
_refine_ls_number_restraints 0
_refine_ls_restrained_S_all 1.078
_refine_ls_R_factor_all 0.0553
_refine_ls_R_factor_gt 0.0475
_refine_ls_shift/su_max 0.000
_refine_ls_shift/su_mean 0.000
_refine_ls_structure_factor_coef Fsqd
_refine_ls_weighting_details 'calc w=1/[\s^2^(Fo^2^)+(0.0809P)^2^+0.0651P] where P=(Fo^2^+2Fc^2^)/3'
_refine_ls_weighting_scheme calc
_refine_ls_wR_factor_gt 0.1398
_refine_ls_wR_factor_ref 0.1475
_reflns_number_gt 2475
_reflns_number_total 3029
_reflns_threshold_expression >2sigma(I)
_cod_data_source_file ja203829j_si_007.cif
_cod_data_source_block 25kn
_cod_database_code 4106461

loop_
_symmetry_equiv_pos_as_xyz
'x, y, z'
'-x, -y, -z'

loop_
_atom_site_label
_atom_site_type_symbol
_atom_site_fract_x
_atom_site_fract_y
_atom_site_fract_z
_atom_site_U_iso_or_equiv
_atom_site_adp_type
_atom_site_occupancy
_atom_site_symmetry_multiplicity
_atom_site_calc_flag
_atom_site_refinement_flags
O1 O 0.18321(12) -0.14318(14) 0.82529(14) 0.0778(3) Uani 1 1 d .
O2 O 0.35880(11) -0.24492(10) 0.83755(11) 0.0597(3) Uani 1 1 d .
C1 C 0.57985(14) 0.03762(13) 0.77859(12) 0.0458(3) Uani 1 1 d .
C2 C 0.62318(15) -0.09509(14) 0.80456(13) 0.0491(3) Uani 1 1 d .
C3 C 0.43218(15) 0.02538(14) 0.78437(13) 0.0487(3) Uani 1 1 d .
C4 C 0.50830(16) -0.23394(15) 0.83184(14) 0.0518(3) Uani 1 1 d .
C5 C 0.31627(15) -0.12132(16) 0.81631(15) 0.0544(3) Uani 1 1 d .
C6 C 0.69926(15) 0.18404(13) 0.74102(13) 0.0481(3) Uani 1 1 d .
C7 C 0.5356(2) -0.36781(17) 0.85233(17) 0.0673(4) Uani 1 1 d .
H7 H 0.4556 -0.4590 0.8689 0.081 Uiso 1 1 calc R
C8 C 0.77112(17) -0.09619(17) 0.80091(17) 0.0635(4) Uani 1 1 d .
H8 H 0.8513 -0.0060 0.7830 0.076 Uiso 1 1 calc R
C9 C 0.84567(16) 0.27903(16) 0.84495(15) 0.0583(3) Uani 1 1 d .
H9 H 0.8717 0.2519 0.9399 0.070 Uiso 1 1 calc R
C10 C 0.37217(17) 0.15263(16) 0.76027(16) 0.0591(3) Uani 1 1 d .
H10A H 0.4647 0.2522 0.7673 0.071 Uiso 1 1 calc R
H10B H 0.3261 0.1613 0.8389 0.071 Uiso 1 1 calc R
C11 C 0.95416(17) 0.41509(16) 0.80792(17) 0.0648(4) Uani 1 1 d .
H11 H 1.0521 0.4788 0.8786 0.078 Uiso 1 1 calc R
C12 C 0.66461(18) 0.22647(16) 0.60034(15) 0.0611(4) Uani 1 1 d .
H12 H 0.5670 0.1635 0.5290 0.073 Uiso 1 1 calc R
C13 C 0.91816(19) 0.45569(16) 0.66907(17) 0.0656(4) Uani 1 1 d .
H13 H 0.9912 0.5469 0.6451 0.079 Uiso 1 1 calc R
C14 C 0.7739(2) 0.36185(17) 0.56477(17) 0.0694(4) Uani 1 1 d .
H14 H 0.7494 0.3893 0.4698 0.083 Uiso 1 1 calc R
C15 C 0.8005(2) -0.2282(2) 0.8233(2) 0.0788(5) Uani 1 1 d .
H15 H 0.9006 -0.2259 0.8220 0.095 Uiso 1 1 calc R
C16 C 0.6821(2) -0.3644(2) 0.8479(2) 0.0796(5) Uani 1 1 d .
H16 H 0.7021 -0.4538 0.8615 0.096 Uiso 1 1 calc R
C17 C 0.2435(2) 0.1245(2) 0.6111(2) 0.0776(5) Uani 1 1 d .
H17A H 0.2902 0.1184 0.5323 0.093 Uiso 1 1 calc R
H17B H 0.1519 0.0240 0.6030 0.093 Uiso 1 1 calc R
C18 C 0.1823(3) 0.2497(3) 0.5901(3) 0.1231(9) Uani 1 1 d .
H18A H 0.1352 0.2562 0.6674 0.185 Uiso 1 1 calc R
H18B H 0.1006 0.2247 0.4956 0.185 Uiso 1 1 calc R
H18C H 0.2715 0.3490 0.5938 0.185 Uiso 1 1 calc R

loop_
_atom_site_aniso_label
_atom_site_aniso_U_11
_atom_site_aniso_U_22
_atom_site_aniso_U_33
_atom_site_aniso_U_23
_atom_site_aniso_U_13
_atom_site_aniso_U_12
O1 0.0511(6) 0.0815(7) 0.1020(9) 0.0251(6) 0.0363(6) 0.0202(5)
O2 0.0492(5) 0.0497(5) 0.0719(6) 0.0161(4) 0.0216(4) 0.0100(4)
C1 0.0430(6) 0.0426(6) 0.0425(6) 0.0056(5) 0.0113(5) 0.0096(5)
C2 0.0462(7) 0.0467(6) 0.0469(6) 0.0078(5) 0.0119(5) 0.0132(5)
C3 0.0454(7) 0.0467(6) 0.0462(6) 0.0045(5) 0.0122(5) 0.0127(5)
C4 0.0483(7) 0.0486(7) 0.0500(7) 0.0088(5) 0.0119(5) 0.0137(5)
C5 0.0443(7) 0.0562(7) 0.0554(7) 0.0080(6) 0.0168(5) 0.0126(6)
C6 0.0465(6) 0.0417(6) 0.0522(7) 0.0080(5) 0.0182(5) 0.0121(5)
C7 0.0693(9) 0.0497(8) 0.0737(9) 0.0160(6) 0.0169(7) 0.0184(7)
C8 0.0507(8) 0.0618(8) 0.0768(9) 0.0150(7) 0.0216(7) 0.0205(6)
C9 0.0499(7) 0.0558(7) 0.0551(7) 0.0110(6) 0.0146(6) 0.0089(6)
C10 0.0558(8) 0.0540(7) 0.0662(8) 0.0038(6) 0.0177(6) 0.0221(6)
C11 0.0509(8) 0.0540(7) 0.0719(9) 0.0026(6) 0.0194(7) 0.0041(6)
C12 0.0621(8) 0.0523(7) 0.0534(7) 0.0078(6) 0.0141(6) 0.0105(6)
C13 0.0697(9) 0.0462(7) 0.0775(9) 0.0139(6) 0.0384(8) 0.0103(6)
C14 0.0832(10) 0.0593(8) 0.0595(8) 0.0204(7) 0.0278(7) 0.0193(7)
C15 0.0629(9) 0.0805(11) 0.1012(13) 0.0167(9) 0.0234(9) 0.0387(8)
C16 0.0791(11) 0.0637(9) 0.0997(12) 0.0184(8) 0.0187(9) 0.0383(9)
C17 0.0774(11) 0.0745(10) 0.0802(10) 0.0092(8) 0.0088(8) 0.0406(9)
C18 0.1182(18) 0.1017(15) 0.144(2) 0.0074(14) -0.0097(15) 0.0724(14)

loop_
_atom_type_symbol
_atom_type_description
_atom_type_scat_dispersion_real
_atom_type_scat_dispersion_imag
_atom_type_scat_source
C C 0.0033 0.0016 'International Tables Vol C Tables 4.2.6.8 and 6.1.1.4'
H H 0.0000 0.0000 'International Tables Vol C Tables 4.2.6.8 and 6.1.1.4'
O O 0.0106 0.0060 'International Tables Vol C Tables 4.2.6.8 and 6.1.1.4'

loop_
_geom_angle_atom_site_label_1
_geom_angle_atom_site_label_2
_geom_angle_atom_site_label_3
_geom_angle
C5 O2 C4 121.71(10)
C3 C1 C2 120.00(11)
C3 C1 C6 121.34(11)
C2 C1 C6 118.64(10)
C4 C2 C8 116.52(12)
C4 C2 C1 118.45(11)
C8 C2 C1 125.01(11)
C1 C3 C5 119.89(12)
C1 C3 C10 125.51(11)
C5 C3 C10 114.60(11)
O2 C4 C7 116.25(12)
O2 C4 C2 121.01(12)
C7 C4 C2 122.73(13)
O1 C5 O2 116.20(12)
O1 C5 C3 124.88(13)
O2 C5 C3 118.92(11)
C9 C6 C12 118.65(11)
C9 C6 C1 121.17(11)
C12 C6 C1 120.17(11)
C16 C7 C4 119.06(13)
C16 C7 H7 120.5
C4 C7 H7 120.5
C15 C8 C2 121.21(13)
C15 C8 H8 119.4
C2 C8 H8 119.4
C6 C9 C11 120.18(13)
C6 C9 H9 119.9
C11 C9 H9 119.9
C3 C10 C17 113.88(12)
C3 C10 H10A 108.8
C17 C10 H10A 108.8
C3 C10 H10B 108.8
C17 C10 H10B 108.8
H10A C10 H10B 107.7
C13 C11 C9 120.53(13)
C13 C11 H11 119.7
C9 C11 H11 119.7
C6 C12 C14 120.59(13)
C6 C12 H12 119.7
C14 C12 H12 119.7
C11 C13 C14 119.83(12)
C11 C13 H13 120.1
C14 C13 H13 120.1
C13 C14 C12 120.22(13)
C13 C14 H14 119.9
C12 C14 H14 119.9
C8 C15 C16 120.37(15)
C8 C15 H15 119.8
C16 C15 H15 119.8
C7 C16 C15 120.09(14)
C7 C16 H16 120.0
C15 C16 H16 120.0
C18 C17 C10 113.32(15)
C18 C17 H17A 108.9
C10 C17 H17A 108.9
C18 C17 H17B 108.9
C10 C17 H17B 108.9
H17A C17 H17B 107.7
C17 C18 H18A 109.5
C17 C18 H18B 109.5
H18A C18 H18B 109.5
C17 C18 H18C 109.5
H18A C18 H18C 109.5
H18B C18 H18C 109.5

loop_
_geom_bond_atom_site_label_1
_geom_bond_atom_site_label_2
_geom_bond_distance
O1 C5 1.2033(16)
O2 C5 1.3661(17)
O2 C4 1.3749(16)
C1 C3 1.3542(17)
C1 C2 1.4568(17)
C1 C6 1.4977(15)
C2 C4 1.3937(17)
C2 C8 1.3962(18)
C3 C5 1.4623(17)
C3 C10 1.5023(18)
C4 C7 1.381(2)
C6 C9 1.3827(18)
C6 C12 1.3826(18)
C7 C16 1.368(2)
C7 H7 0.9300
C8 C15 1.376(2)
C8 H8 0.9300
C9 C11 1.3907(18)
C9 H9 0.9300
C10 C17 1.526(2)
C10 H10A 0.9700
C10 H10B 0.9700
C11 C13 1.362(2)
C11 H11 0.9300
C12 C14 1.3838(19)
C12 H12 0.9300
C13 C14 1.371(2)
C13 H13 0.9300
C14 H14 0.9300
C15 C16 1.384(2)
C15 H15 0.9300
C16 H16 0.9300
C17 C18 1.491(2)
C17 H17A 0.9700
C17 H17B 0.9700
C18 H18A 0.9600
C18 H18B 0.9600
C18 H18C 0.9600

loop_
_cod_related_entry_id
_cod_related_entry_database
_cod_related_entry_code
1 ChemSpider 30660258
